data_4066938
loop_
_publ_author_name
'Magriz, Antonio'
'G\'omez-Bujedo, Silvia'
'\'Alvarez, Eleuterio'
'Fern\'andez, Rosario'
'Lassaletta, Jos\'e M.'

_publ_section_title
;
 Phthalazin-2-ylidenes As Cyclic Amino Aryl Carbene Ligands in Rhodium(I)
 and Iridium(I) Complexes
;
_journal_issue 22
_journal_name_full Organometallics
_journal_page_first 5941
_journal_paper_doi 10.1021/om100723b
_journal_volume 29
_journal_year 2010
_chemical_formula_moiety 'C20 H26 Cl N2 Rh'
_chemical_formula_sum 'C20 H26 Cl N2 Rh'
_chemical_formula_weight 432.79
_chemical_name_systematic
; 
 ? 
;
_space_group_IT_number 19
_symmetry_cell_setting orthorhombic
_symmetry_space_group_name_Hall 'P 2ac 2ab'
_symmetry_space_group_name_H-M 'P 21 21 21'
_atom_sites_solution_hydrogens geom
_atom_sites_solution_primary direct
_atom_sites_solution_secondary difmap
_audit_creation_method SHELXL-97
_cell_angle_alpha 90.00
_cell_angle_beta 90.00
_cell_angle_gamma 90.00
_cell_formula_units_Z 4
_cell_length_a 8.4515(5)
_cell_length_b 14.4911(9)
_cell_length_c 14.7224(9)
_cell_measurement_reflns_used 9261
_cell_measurement_temperature 100(2)
_cell_measurement_theta_max 30.50
_cell_measurement_theta_min 2.77
_cell_volume 1803.07(19)
_computing_cell_refinement 'Bruker (2006). APEX 2. Version 2.1.'
_computing_data_collection 'Bruker (2006). APEX 2. Version 2.1.'
_computing_data_reduction 'Bruker (2006). APEX 2. Version 2.1.'
_computing_molecular_graphics 'XP, SHELXTL v. 6.14 (Bruker, 2003)'
_computing_publication_material 'XCIF, SHELXTL v. 6.14 (Bruker, 2003)'
_computing_structure_refinement 'XL, SHELXTL v. 6.14 (Bruker, 2003)'
_computing_structure_solution 'Bruker (2006). APEX 2. Version 2.1.'
_diffrn_ambient_temperature 100(2)
_diffrn_detector_area_resol_mean 8.26
_diffrn_measured_fraction_theta_full 0.995
_diffrn_measured_fraction_theta_max 0.995
_diffrn_measurement_device_type
;
 Bruker-Nonius X8kappa APEX II CCD area detector'
;
_diffrn_measurement_method 'phi and omega scans with narrow frames'
_diffrn_radiation_monochromator graphite
_diffrn_radiation_source 'fine-focus sealed tube'
_diffrn_radiation_type MoK\a
_diffrn_radiation_wavelength 0.71073
_diffrn_reflns_av_R_equivalents 0.0320
_diffrn_reflns_av_sigmaI/netI 0.0210
_diffrn_reflns_limit_h_max 11
_diffrn_reflns_limit_h_min -12
_diffrn_reflns_limit_k_max 20
_diffrn_reflns_limit_k_min -20
_diffrn_reflns_limit_l_max 21
_diffrn_reflns_limit_l_min -20
_diffrn_reflns_number 42316
_diffrn_reflns_theta_full 30.62
_diffrn_reflns_theta_max 30.62
_diffrn_reflns_theta_min 2.81
_diffrn_standards_decay_% 0
_exptl_absorpt_coefficient_mu 1.099
_exptl_absorpt_correction_T_max 0.7632
_exptl_absorpt_correction_T_min 0.7484
_exptl_absorpt_correction_type multi-scan
_exptl_absorpt_process_details
;
 SADABS, Bruker (2006). APEX 2. Version 2.1. Bruker Analytical
 X-ray Solutions, Madison, Wisconsin, USA.
;
_exptl_crystal_colour orange
_exptl_crystal_density_diffrn 1.594
_exptl_crystal_density_method 'not measured'
_exptl_crystal_description prism
_exptl_crystal_F_000 888
_exptl_crystal_size_max 0.28
_exptl_crystal_size_mid 0.26
_exptl_crystal_size_min 0.26
_refine_diff_density_max 0.564
_refine_diff_density_min -0.743
_refine_diff_density_rms 0.080
_refine_ls_abs_structure_details 'Flack H D (1983), Acta Cryst. A39, 876-881'
_refine_ls_abs_structure_Flack 0.48(2)
_refine_ls_extinction_method none
_refine_ls_goodness_of_fit_ref 1.112
_refine_ls_hydrogen_treatment constr
_refine_ls_matrix_type full
_refine_ls_number_parameters 221
_refine_ls_number_reflns 5516
_refine_ls_number_restraints 0
_refine_ls_restrained_S_all 1.112
_refine_ls_R_factor_all 0.0272
_refine_ls_R_factor_gt 0.0213
_refine_ls_shift/su_max 0.002
_refine_ls_shift/su_mean 0.000
_refine_ls_structure_factor_coef Fsqd
_refine_ls_weighting_details 'calc w=1/[\s^2^(Fo^2^)+(0.0209P)^2^+0.8435P] where P=(Fo^2^+2Fc^2^)/3'
_refine_ls_weighting_scheme calc
_refine_ls_wR_factor_gt 0.0473
_refine_ls_wR_factor_ref 0.0498
_reflns_number_gt 5100
_reflns_number_total 5516
_reflns_threshold_expression >2sigma(I)
_cod_data_source_file om100723b_si_002.cif
_cod_data_source_block 5d
_cod_depositor_comments
;
The following automatic conversions were performed:

'_symmetry_cell_setting' value 'Orthorhombic' changed to
'orthorhombic' according to
/home/saulius/struct/CIF-dictionaries/cif_core.dic dictionary named
'cif_core.dic' version 2.4.1 from 2010-06-29.

Automatic conversion script
Id: cif_fix_values 1715 2011-07-08 13:25:40Z adriana 
;
_cod_original_sg_symbol_H-M P2(1)2(1)2(1)
_cod_database_code 4066938

loop_
_symmetry_equiv_pos_as_xyz
'x, y, z'
'-x+1/2, -y, z+1/2'
'-x, y+1/2, -z+1/2'
'x+1/2, -y+1/2, -z'

loop_
_atom_site_label
_atom_site_type_symbol
_atom_site_fract_x
_atom_site_fract_y
_atom_site_fract_z
_atom_site_U_iso_or_equiv
_atom_site_adp_type
_atom_site_occupancy
_atom_site_symmetry_multiplicity
_atom_site_calc_flag
_atom_site_refinement_flags
Rh1 Rh 0.790560(14) 0.003426(11) 0.784304(8) 0.01217(3) Uani 1 1 d .
Cl1 Cl 0.99995(6) 0.01700(4) 0.67495(3) 0.02141(11) Uani 1 1 d .
N1 N 1.0096(2) 0.09737(11) 0.92025(11) 0.0135(3) Uani 1 1 d .
N2 N 1.1245(2) 0.10452(13) 0.98769(12) 0.0185(3) Uani 1 1 d .
C1 C 0.9569(2) 0.01873(13) 0.88318(11) 0.0124(4) Uani 1 1 d .
C2 C 1.1896(2) 0.02967(14) 1.01619(14) 0.0182(4) Uani 1 1 d .
H2 H 1.2650 0.0344 1.0638 0.022 Uiso 1 1 calc R
C3 C 1.1564(2) -0.05969(15) 0.98123(14) 0.0152(4) Uani 1 1 d .
C4 C 1.2405(2) -0.13833(15) 1.00933(14) 0.0198(4) Uani 1 1 d .
H4 H 1.3196 -0.1335 1.0550 0.024 Uiso 1 1 calc R
C5 C 1.2073(3) -0.22224(14) 0.97012(14) 0.0206(4) Uani 1 1 d .
H5 H 1.2642 -0.2757 0.9882 0.025 Uiso 1 1 calc R
C6 C 1.0891(3) -0.22874(14) 0.90328(14) 0.0190(4) Uani 1 1 d .
H6 H 1.0662 -0.2869 0.8764 0.023 Uiso 1 1 calc R
C7 C 1.0060(3) -0.15176(14) 0.87632(14) 0.0183(4) Uani 1 1 d .
H7 H 0.9259 -0.1575 0.8314 0.022 Uiso 1 1 calc R
C8 C 0.9726(2) 0.19600(14) 0.88907(14) 0.0164(4) Uani 1 1 d .
C9 C 0.9552(3) 0.25729(16) 0.97310(15) 0.0253(5) Uani 1 1 d .
H9A H 0.9238 0.3196 0.9544 0.038 Uiso 1 1 calc R
H9B H 1.0564 0.2602 1.0054 0.038 Uiso 1 1 calc R
H9C H 0.8741 0.2314 1.0133 0.038 Uiso 1 1 calc R
C10 C 0.8212(2) 0.20428(14) 0.83378(15) 0.0205(4) Uani 1 1 d .
H10A H 0.8063 0.2686 0.8151 0.031 Uiso 1 1 calc R
H10B H 0.7310 0.1845 0.8708 0.031 Uiso 1 1 calc R
H10C H 0.8288 0.1650 0.7798 0.031 Uiso 1 1 calc R
C11 C 1.1134(2) 0.22612(14) 0.83144(15) 0.0203(4) Uani 1 1 d .
H11A H 1.1191 0.1877 0.7767 0.031 Uiso 1 1 calc R
H11B H 1.2110 0.2190 0.8666 0.031 Uiso 1 1 calc R
H11C H 1.1004 0.2909 0.8139 0.031 Uiso 1 1 calc R
C12 C 0.6425(3) -0.07484(15) 0.87034(13) 0.0180(4) Uani 1 1 d .
H12 H 0.7342 -0.0899 0.9046 0.022 Uiso 1 1 calc R
C13 C 0.5924(2) 0.01758(16) 0.87271(13) 0.0186(4) Uani 1 1 d .
H13 H 0.6543 0.0602 0.9065 0.022 Uiso 1 1 calc R
C14 C 0.4457(3) 0.05393(16) 0.82485(15) 0.0233(4) Uani 1 1 d .
H14A H 0.4015 0.1057 0.8606 0.028 Uiso 1 1 calc R
H14B H 0.3650 0.0044 0.8231 0.028 Uiso 1 1 calc R
C15 C 0.4772(3) 0.08725(15) 0.72773(16) 0.0236(4) Uani 1 1 d .
H15A H 0.3794 0.0797 0.6914 0.028 Uiso 1 1 calc R
H15B H 0.5031 0.1539 0.7293 0.028 Uiso 1 1 calc R
C16 C 0.6113(3) 0.03580(16) 0.68100(16) 0.0181(5) Uani 1 1 d .
H16 H 0.6881 0.0720 0.6503 0.022 Uiso 1 1 calc R
C17 C 0.6314(3) -0.05799(15) 0.67915(16) 0.0175(4) Uani 1 1 d .
H17 H 0.7223 -0.0821 0.6495 0.021 Uiso 1 1 calc R
C18 C 0.5160(3) -0.12533(14) 0.72212(16) 0.0228(4) Uani 1 1 d .
H18A H 0.5098 -0.1816 0.6842 0.027 Uiso 1 1 calc R
H18B H 0.4094 -0.0970 0.7238 0.027 Uiso 1 1 calc R
C19 C 0.5652(3) -0.15226(15) 0.81879(15) 0.0226(4) Uani 1 1 d .
H19A H 0.4703 -0.1729 0.8526 0.027 Uiso 1 1 calc R
H19B H 0.6395 -0.2050 0.8156 0.027 Uiso 1 1 calc R
C23 C 1.0382(2) -0.06433(14) 0.91467(14) 0.0147(4) Uani 1 1 d .

loop_
_atom_site_aniso_label
_atom_site_aniso_U_11
_atom_site_aniso_U_22
_atom_site_aniso_U_33
_atom_site_aniso_U_23
_atom_site_aniso_U_13
_atom_site_aniso_U_12
Rh1 0.01056(5) 0.01513(6) 0.01083(5) -0.00006(7) -0.00014(4) 0.00029(7)
Cl1 0.0186(2) 0.0269(3) 0.01873(19) -0.00100(19) 0.00705(16) -0.00134(19)
N1 0.0111(7) 0.0166(8) 0.0127(7) 0.0010(6) -0.0019(6) 0.0007(6)
N2 0.0180(8) 0.0198(8) 0.0178(8) -0.0013(7) -0.0044(7) -0.0012(7)
C1 0.0120(7) 0.0135(10) 0.0116(7) 0.0001(6) 0.0020(5) 0.0013(6)
C2 0.0189(9) 0.0199(9) 0.0158(8) 0.0017(7) -0.0034(7) -0.0013(7)
C3 0.0141(9) 0.0184(9) 0.0130(9) 0.0029(7) -0.0010(7) -0.0006(7)
C4 0.0206(10) 0.0217(10) 0.0173(9) 0.0047(8) -0.0029(7) 0.0027(7)
C5 0.0222(9) 0.0186(9) 0.0211(9) 0.0055(7) 0.0005(8) 0.0021(9)
C6 0.0209(10) 0.0158(9) 0.0203(10) -0.0010(8) 0.0029(8) -0.0010(7)
C7 0.0172(9) 0.0174(9) 0.0202(9) -0.0006(8) -0.0017(8) 0.0007(8)
C8 0.0155(9) 0.0142(9) 0.0197(9) -0.0005(7) -0.0018(7) 0.0021(7)
C9 0.0280(11) 0.0228(11) 0.0252(11) -0.0083(9) -0.0047(9) 0.0096(9)
C10 0.0179(10) 0.0179(9) 0.0256(10) 0.0007(8) -0.0045(7) 0.0024(7)
C11 0.0172(9) 0.0187(9) 0.0252(10) 0.0051(8) -0.0010(8) -0.0011(7)
C12 0.0168(9) 0.0231(10) 0.0141(9) 0.0025(8) 0.0007(7) -0.0020(8)
C13 0.0124(8) 0.0255(13) 0.0180(8) -0.0034(8) 0.0009(6) -0.0020(8)
C14 0.0154(9) 0.0269(11) 0.0275(11) -0.0057(9) 0.0009(8) 0.0043(8)
C15 0.0175(10) 0.0258(10) 0.0276(12) 0.0000(9) -0.0049(8) 0.0061(8)
C16 0.0152(10) 0.0231(10) 0.0159(9) 0.0011(8) -0.0032(8) -0.0001(8)
C17 0.0146(10) 0.0213(10) 0.0166(10) -0.0032(8) -0.0034(8) -0.0005(8)
C18 0.0181(10) 0.0234(10) 0.0268(11) -0.0043(10) -0.0029(9) -0.0036(8)
C19 0.0198(10) 0.0221(10) 0.0259(10) 0.0013(9) 0.0035(8) -0.0052(8)
C23 0.0133(9) 0.0153(9) 0.0157(9) 0.0013(7) 0.0011(7) -0.0015(7)

loop_
_atom_type_symbol
_atom_type_description
_atom_type_scat_dispersion_real
_atom_type_scat_dispersion_imag
_atom_type_scat_source
C C 0.0033 0.0016 'International Tables Vol C Tables 4.2.6.8 and 6.1.1.4'
H H 0.0000 0.0000 'International Tables Vol C Tables 4.2.6.8 and 6.1.1.4'
N N 0.0061 0.0033 'International Tables Vol C Tables 4.2.6.8 and 6.1.1.4'
Cl Cl 0.1484 0.1585 'International Tables Vol C Tables 4.2.6.8 and 6.1.1.4'
Rh Rh -1.1178 0.9187 'International Tables Vol C Tables 4.2.6.8 and 6.1.1.4'

loop_
_geom_angle_atom_site_label_1
_geom_angle_atom_site_label_2
_geom_angle_atom_site_label_3
_geom_angle
C1 Rh1 C12 92.22(8)
C1 Rh1 C13 95.48(7)
C12 Rh1 C13 38.69(8)
C1 Rh1 C16 161.40(8)
C12 Rh1 C16 96.97(8)
C13 Rh1 C16 81.96(8)
C1 Rh1 C17 162.55(8)
C12 Rh1 C17 81.09(8)
C13 Rh1 C17 89.34(8)
C16 Rh1 C17 35.99(8)
C1 Rh1 Cl1 87.80(5)
C12 Rh1 Cl1 152.05(6)
C13 Rh1 Cl1 168.86(6)
C16 Rh1 Cl1 91.53(6)
C17 Rh1 Cl1 90.67(6)
C1 N1 N2 125.83(17)
C1 N1 C8 127.08(16)
N2 N1 C8 106.65(15)
C2 N2 N1 117.90(17)
N1 C1 C23 114.52(16)
N1 C1 Rh1 127.84(13)
C23 C1 Rh1 117.50(13)
N2 C2 C3 124.44(18)
N2 C2 H2 117.8
C3 C2 H2 117.8
C23 C3 C4 121.9(2)
C23 C3 C2 115.97(18)
C4 C3 C2 122.15(18)
C5 C4 C3 119.36(19)
C5 C4 H4 120.3
C3 C4 H4 120.3
C4 C5 C6 119.88(19)
C4 C5 H5 120.1
C6 C5 H5 120.1
C7 C6 C5 120.7(2)
C7 C6 H6 119.7
C5 C6 H6 119.7
C6 C7 C23 120.86(19)
C6 C7 H7 119.6
C23 C7 H7 119.6
C10 C8 C11 109.63(17)
C10 C8 C9 107.83(17)
C11 C8 C9 111.01(18)
C10 C8 N1 113.92(16)
C11 C8 N1 105.90(16)
C9 C8 N1 108.58(17)
C8 C9 H9A 109.5
C8 C9 H9B 109.5
H9A C9 H9B 109.5
C8 C9 H9C 109.5
H9A C9 H9C 109.5
H9B C9 H9C 109.5
C8 C10 H10A 109.5
C8 C10 H10B 109.5
H10A C10 H10B 109.5
C8 C10 H10C 109.5
H10A C10 H10C 109.5
H10B C10 H10C 109.5
C8 C11 H11A 109.5
C8 C11 H11B 109.5
H11A C11 H11B 109.5
C8 C11 H11C 109.5
H11A C11 H11C 109.5
H11B C11 H11C 109.5
C13 C12 C19 126.32(19)
C13 C12 Rh1 71.43(12)
C19 C12 Rh1 110.83(13)
C13 C12 H12 116.8
C19 C12 H12 116.8
Rh1 C12 H12 87.7
C12 C13 C14 124.38(19)
C12 C13 Rh1 69.89(12)
C14 C13 Rh1 113.04(13)
C12 C13 H13 117.8
C14 C13 H13 117.8
Rh1 C13 H13 87.1
C13 C14 C15 113.55(17)
C13 C14 H14A 108.9
C15 C14 H14A 108.9
C13 C14 H14B 108.9
C15 C14 H14B 108.9
H14A C14 H14B 107.7
C16 C15 C14 113.40(18)
C16 C15 H15A 108.9
C14 C15 H15A 108.9
C16 C15 H15B 108.9
C14 C15 H15B 108.9
H15A C15 H15B 107.7
C17 C16 C15 126.0(2)
C17 C16 Rh1 73.52(16)
C15 C16 Rh1 107.78(15)
C17 C16 H16 117.0
C15 C16 H16 117.0
Rh1 C16 H16 88.6
C16 C17 C18 123.3(2)
C16 C17 Rh1 70.49(15)
C18 C17 Rh1 110.73(15)
C16 C17 H17 118.3
C18 C17 H17 118.3
Rh1 C17 H17 88.8
C17 C18 C19 112.11(18)
C17 C18 H18A 109.2
C19 C18 H18A 109.2
C17 C18 H18B 109.2
C19 C18 H18B 109.2
H18A C18 H18B 107.9
C12 C19 C18 113.36(18)
C12 C19 H19A 108.9
C18 C19 H19A 108.9
C12 C19 H19B 108.9
C18 C19 H19B 108.9
H19A C19 H19B 107.7
C3 C23 C7 117.37(19)
C3 C23 C1 121.17(18)
C7 C23 C1 121.39(18)

loop_
_geom_bond_atom_site_label_1
_geom_bond_atom_site_label_2
_geom_bond_distance
Rh1 C1 2.0358(18)
Rh1 C12 2.111(2)
Rh1 C13 2.1310(19)
Rh1 C16 2.198(2)
Rh1 C17 2.236(2)
Rh1 Cl1 2.4005(5)
N1 C1 1.340(2)
N1 N2 1.393(2)
N1 C8 1.533(3)
N2 C2 1.286(3)
C1 C23 1.461(3)
C2 C3 1.421(3)
C2 H2 0.9500
C3 C23 1.401(3)
C3 C4 1.406(3)
C4 C5 1.375(3)
C4 H4 0.9500
C5 C6 1.406(3)
C5 H5 0.9500
C6 C7 1.377(3)
C6 H6 0.9500
C7 C23 1.414(3)
C7 H7 0.9500
C8 C10 1.521(3)
C8 C11 1.525(3)
C8 C9 1.530(3)
C9 H9A 0.9800
C9 H9B 0.9800
C9 H9C 0.9800
C10 H10A 0.9800
C10 H10B 0.9800
C10 H10C 0.9800
C11 H11A 0.9800
C11 H11B 0.9800
C11 H11C 0.9800
C12 C13 1.405(3)
C12 C19 1.504(3)
C12 H12 0.9500
C13 C14 1.521(3)
C13 H13 0.9500
C14 C15 1.533(3)
C14 H14A 0.9900
C14 H14B 0.9900
C15 C16 1.521(3)
C15 H15A 0.9900
C15 H15B 0.9900
C16 C17 1.370(3)
C16 H16 0.9500
C17 C18 1.518(3)
C17 H17 0.9500
C18 C19 1.533(3)
C18 H18A 0.9900
C18 H18B 0.9900
C19 H19A 0.9900
C19 H19B 0.9900

loop_
_geom_torsion_atom_site_label_1
_geom_torsion_atom_site_label_2
_geom_torsion_atom_site_label_3
_geom_torsion_atom_site_label_4
_geom_torsion
C1 N1 N2 C2 1.7(3)
C8 N1 N2 C2 -171.17(18)
N2 N1 C1 C23 -4.0(3)
C8 N1 C1 C23 167.39(18)
N2 N1 C1 Rh1 -179.68(14)
C8 N1 C1 Rh1 -8.3(3)
C12 Rh1 C1 N1 -119.27(17)
C13 Rh1 C1 N1 -80.63(16)
C16 Rh1 C1 N1 0.5(3)
C17 Rh1 C1 N1 173.9(2)
Cl1 Rh1 C1 N1 88.70(16)
C12 Rh1 C1 C23 65.18(15)
C13 Rh1 C1 C23 103.82(15)
C16 Rh1 C1 C23 -175.1(2)
C17 Rh1 C1 C23 -1.6(3)
Cl1 Rh1 C1 C23 -86.85(13)
N1 N2 C2 C3 2.4(3)
N2 C2 C3 C23 -3.5(3)
N2 C2 C3 C4 174.4(2)
C23 C3 C4 C5 0.5(3)
C2 C3 C4 C5 -177.2(2)
C3 C4 C5 C6 -0.6(3)
C4 C5 C6 C7 0.2(3)
C5 C6 C7 C23 0.4(3)
C1 N1 C8 C10 22.2(3)
N2 N1 C8 C10 -165.01(17)
C1 N1 C8 C11 -98.3(2)
N2 N1 C8 C11 74.43(19)
C1 N1 C8 C9 142.41(19)
N2 N1 C8 C9 -44.8(2)
C1 Rh1 C12 C13 96.00(12)
C16 Rh1 C12 C13 -67.79(12)
C17 Rh1 C12 C13 -100.20(13)
Cl1 Rh1 C12 C13 -174.51(9)
C1 Rh1 C12 C19 -141.26(15)
C13 Rh1 C12 C19 122.7(2)
C16 Rh1 C12 C19 54.94(17)
C17 Rh1 C12 C19 22.53(15)
Cl1 Rh1 C12 C19 -51.8(2)
C19 C12 C13 C14 2.1(3)
Rh1 C12 C13 C14 104.74(19)
C19 C12 C13 Rh1 -102.6(2)
C1 Rh1 C13 C12 -86.70(12)
C16 Rh1 C13 C12 111.86(12)
C17 Rh1 C13 C12 76.50(12)
Cl1 Rh1 C13 C12 166.6(2)
C1 Rh1 C13 C14 153.45(16)
C12 Rh1 C13 C14 -119.8(2)
C16 Rh1 C13 C14 -7.99(16)
C17 Rh1 C13 C14 -43.35(16)
Cl1 Rh1 C13 C14 46.7(4)
C12 C13 C14 C15 -89.9(2)
Rh1 C13 C14 C15 -9.2(2)
C13 C14 C15 C16 30.3(3)
C14 C15 C16 C17 47.0(3)
C14 C15 C16 Rh1 -35.2(2)
C1 Rh1 C16 C17 176.67(19)
C12 Rh1 C16 C17 -64.28(17)
C13 Rh1 C16 C17 -100.05(16)
Cl1 Rh1 C16 C17 89.04(15)
C1 Rh1 C16 C15 -60.0(3)
C12 Rh1 C16 C15 59.02(16)
C13 Rh1 C16 C15 23.25(16)
C17 Rh1 C16 C15 123.3(2)
Cl1 Rh1 C16 C15 -147.66(15)
C15 C16 C17 C18 2.2(4)
Rh1 C16 C17 C18 102.5(2)
C15 C16 C17 Rh1 -100.3(2)
C1 Rh1 C17 C16 -176.5(2)
C12 Rh1 C17 C16 115.15(17)
C13 Rh1 C17 C16 77.18(16)
Cl1 Rh1 C17 C16 -91.68(15)
C1 Rh1 C17 C18 64.2(3)
C12 Rh1 C17 C18 -4.15(15)
C13 Rh1 C17 C18 -42.12(16)
C16 Rh1 C17 C18 -119.3(2)
Cl1 Rh1 C17 C18 149.02(15)
C16 C17 C18 C19 -94.5(3)
Rh1 C17 C18 C19 -14.8(2)
C13 C12 C19 C18 43.5(3)
Rh1 C12 C19 C18 -38.2(2)
C17 C18 C19 C12 34.9(3)
C4 C3 C23 C7 0.1(3)
C2 C3 C23 C7 177.94(19)
C4 C3 C23 C1 -177.12(19)
C2 C3 C23 C1 0.8(3)
C6 C7 C23 C3 -0.5(3)
C6 C7 C23 C1 176.64(19)
N1 C1 C23 C3 2.6(3)
Rh1 C1 C23 C3 178.76(15)
N1 C1 C23 C7 -174.44(19)
Rh1 C1 C23 C7 1.7(2)
